data_4516329
loop_
_publ_author_name
'Duggirala, Naga Kiran'
'Wood, Geoffrey P. F.'
'Fischer, Addison'
'Wojtas, \/Lukasz'
'Perry, Miranda L.'
'Zaworotko, Michael J.'

_publ_section_title
;
 Hydrogen Bond Hierarchy: Persistent
 Phenol&#x00B7;&#x00B7;&#x00B7;Chloride Hydrogen Bonds in the Presence of
 Carboxylic Acid Moieties
;
_journal_issue 9
_journal_name_full 'Crystal Growth &amp; Design'
_journal_page_first 4341
_journal_paper_doi 10.1021/acs.cgd.5b00628
_journal_volume 15
_journal_year 2015
_chemical_formula_moiety '2(C9 H8 O3), C8 H20 N, Cl'
_chemical_formula_sum 'C26 H36 Cl N O6'
_chemical_formula_weight 494.01
_space_group_IT_number 2
_space_group_name_Hall '-P 1'
_space_group_name_H-M_alt 'P -1'
_symmetry_cell_setting triclinic
_symmetry_space_group_name_H-M 'P -1'
_atom_sites_solution_hydrogens geom
_atom_sites_solution_primary direct
_atom_sites_solution_secondary difmap
_audit_creation_method SHELXL-97
_cell_angle_alpha 83.028(4)
_cell_angle_beta 74.421(5)
_cell_angle_gamma 86.909(5)
_cell_formula_units_Z 2
_cell_length_a 8.5052(12)
_cell_length_b 10.1440(14)
_cell_length_c 15.638(2)
_cell_measurement_temperature 100(2)
_cell_volume 1289.7(3)
_computing_cell_refinement 'APEX2 (Bruker, 2010); SAINT (Bruker, 2009)'
_computing_data_collection 'APEX2 (Bruker, 2010)'
_computing_data_reduction 'SAINT (Bruker, 2009);XPREP(Sheldrick,2008)'
_computing_publication_material 'OLEX2 (Dolomanov,2009)'
_computing_structure_refinement 'SHELXTL (Sheldrick, 2008), OLEX2 (2009)'
_computing_structure_solution 'SHELXS-97 (Sheldrick, 2008)'
_diffrn_ambient_temperature 100(2)
_diffrn_measured_fraction_theta_full 0.954
_diffrn_measured_fraction_theta_max 0.954
_diffrn_measurement_device_type 'Bruker D8 Venture PHOTON 100 CMOS'
_diffrn_measurement_method 'omega scans'
_diffrn_radiation_monochromator mirrors
_diffrn_radiation_source 'INCOATEC Imus micro-focus source'
_diffrn_radiation_type CuK\a
_diffrn_radiation_wavelength 1.54178
_diffrn_reflns_av_R_equivalents 0.0497
_diffrn_reflns_av_sigmaI/netI 0.0413
_diffrn_reflns_limit_h_max 10
_diffrn_reflns_limit_h_min -9
_diffrn_reflns_limit_k_max 11
_diffrn_reflns_limit_k_min -11
_diffrn_reflns_limit_l_max 18
_diffrn_reflns_limit_l_min -18
_diffrn_reflns_number 17638
_diffrn_reflns_theta_full 66.59
_diffrn_reflns_theta_max 66.59
_diffrn_reflns_theta_min 4.39
_exptl_absorpt_coefficient_mu 1.643
_exptl_absorpt_correction_T_max 0.8798
_exptl_absorpt_correction_T_min 0.7037
_exptl_absorpt_correction_type multi-scan
_exptl_absorpt_process_details 'SADABS; (Sheldrick, 2003)'
_exptl_crystal_colour colorless
_exptl_crystal_density_diffrn 1.272
_exptl_crystal_density_method 'not measured'
_exptl_crystal_description plate
_exptl_crystal_F_000 528
_exptl_crystal_size_max 0.23
_exptl_crystal_size_mid 0.10
_exptl_crystal_size_min 0.08
_refine_diff_density_max 0.408
_refine_diff_density_min -0.326
_refine_diff_density_rms 0.068
_refine_ls_extinction_method none
_refine_ls_goodness_of_fit_ref 1.063
_refine_ls_hydrogen_treatment mixed
_refine_ls_matrix_type full
_refine_ls_number_parameters 327
_refine_ls_number_reflns 4345
_refine_ls_number_restraints 0
_refine_ls_restrained_S_all 1.063
_refine_ls_R_factor_all 0.0432
_refine_ls_R_factor_gt 0.0406
_refine_ls_shift/su_max 0.001
_refine_ls_shift/su_mean 0.000
_refine_ls_structure_factor_coef Fsqd
_refine_ls_weighting_details 'calc w=1/[\s^2^(Fo^2^)+(0.0613P)^2^+0.4091P] where P=(Fo^2^+2Fc^2^)/3'
_refine_ls_weighting_scheme calc
_refine_ls_wR_factor_gt 0.1031
_refine_ls_wR_factor_ref 0.1056
_reflns_number_gt 4045
_reflns_number_total 4345
_reflns_threshold_expression >2sigma(I)
_cod_data_source_file cg5b00628_si_010.cif
_cod_data_source_block shelxl
_cod_original_sg_symbol_H-M P-1
_cod_database_code 4516329

loop_
_symmetry_equiv_pos_as_xyz
'x, y, z'
'-x, -y, -z'

loop_
_atom_site_label
_atom_site_type_symbol
_atom_site_fract_x
_atom_site_fract_y
_atom_site_fract_z
_atom_site_U_iso_or_equiv
_atom_site_adp_type
_atom_site_occupancy
_atom_site_symmetry_multiplicity
_atom_site_calc_flag
_atom_site_refinement_flags
Cl1 Cl -0.75635(4) 0.75110(3) 0.97164(2) 0.02321(13) Uani 1 1 d .
O1 O -0.32658(13) 0.45639(11) 0.55745(7) 0.0247(3) Uani 1 1 d .
O2 O -0.22111(13) 0.60362(10) 0.43990(7) 0.0248(3) Uani 1 1 d .
O3 O 0.53378(14) 0.09337(11) 0.19835(8) 0.0263(3) Uani 1 1 d .
O4 O -1.20059(12) 1.25319(10) 0.82870(8) 0.0232(3) Uani 1 1 d .
O5 O -0.54482(13) 0.64932(10) 0.60619(7) 0.0232(3) Uani 1 1 d .
O6 O -0.43288(14) 0.79507(11) 0.48862(7) 0.0267(3) Uani 1 1 d .
N7 N -0.70755(14) 0.32012(11) 0.87449(8) 0.0163(3) Uani 1 1 d .
C8 C 0.26720(18) 0.38218(15) 0.25585(10) 0.0212(3) Uani 1 1 d .
H8 H 0.2559 0.4728 0.2340 0.025 Uiso 1 1 calc R
C9 C -1.10203(17) 1.15242(15) 0.79223(10) 0.0191(3) Uani 1 1 d .
C10 C 0.15602(18) 0.32912(15) 0.33409(10) 0.0196(3) Uani 1 1 d .
C11 C -0.88528(18) 0.95878(15) 0.71085(10) 0.0206(3) Uani 1 1 d .
C12 C 0.02454(18) 0.41591(15) 0.37737(10) 0.0197(3) Uani 1 1 d .
H12 H 0.0248 0.5043 0.3492 0.024 Uiso 1 1 calc R
C13 C -0.09641(18) 0.38879(15) 0.45111(10) 0.0215(3) Uani 1 1 d .
H13 H -0.1035 0.3030 0.4837 0.026 Uiso 1 1 calc R
C14 C -1.06722(18) 1.03820(15) 0.84277(10) 0.0218(3) Uani 1 1 d .
H14 H -1.1167 1.0257 0.9052 0.026 Uiso 1 1 calc R
C15 C 0.39332(18) 0.30528(15) 0.20962(10) 0.0210(3) Uani 1 1 d .
H15 H 0.4673 0.3430 0.1564 0.025 Uiso 1 1 calc R
C16 C 0.30293(19) 0.11773(15) 0.31929(11) 0.0236(3) Uani 1 1 d .
H16 H 0.3155 0.0274 0.3414 0.028 Uiso 1 1 calc R
C17 C -0.96068(19) 0.94239(15) 0.80242(10) 0.0222(3) Uani 1 1 d .
H17 H -0.9384 0.8641 0.8376 0.027 Uiso 1 1 calc R
C18 C -0.85875(17) 0.37617(15) 0.84735(10) 0.0193(3) Uani 1 1 d .
H18A H -0.8816 0.3200 0.8047 0.023 Uiso 1 1 calc R
H18B H -0.9528 0.3698 0.9010 0.023 Uiso 1 1 calc R
C19 C -0.54207(18) 0.76084(15) 0.56442(10) 0.0211(3) Uani 1 1 d .
C20 C -0.74265(18) 0.17693(14) 0.91352(10) 0.0192(3) Uani 1 1 d .
H20A H -0.8452 0.1751 0.9621 0.023 Uiso 1 1 calc R
H20B H -0.7605 0.1268 0.8665 0.023 Uiso 1 1 calc R
C21 C 0.41183(18) 0.17283(15) 0.24102(10) 0.0209(3) Uani 1 1 d .
C22 C -0.92435(18) 1.07322(15) 0.66086(10) 0.0220(3) Uani 1 1 d .
H22 H -0.8755 1.0856 0.5983 0.026 Uiso 1 1 calc R
C23 C -0.65848(19) 0.86940(15) 0.59316(11) 0.0235(3) Uani 1 1 d .
H23 H -0.6565 0.9493 0.5543 0.028 Uiso 1 1 calc R
C24 C -0.76665(19) 0.85767(15) 0.67273(10) 0.0216(3) Uani 1 1 d .
H24 H -0.7669 0.7750 0.7085 0.026 Uiso 1 1 calc R
C25 C -1.03255(18) 1.16900(15) 0.70016(10) 0.0215(3) Uani 1 1 d .
H25 H -1.0593 1.2454 0.6648 0.026 Uiso 1 1 calc R
C26 C -0.67014(18) 0.39912(15) 0.94277(10) 0.0209(3) Uani 1 1 d .
H26A H -0.5647 0.3664 0.9537 0.025 Uiso 1 1 calc R
H26B H -0.6570 0.4933 0.9172 0.025 Uiso 1 1 calc R
C27 C -0.5713(2) 0.25221(17) 0.71905(11) 0.0276(4) Uani 1 1 d .
H27A H -0.5854 0.1578 0.7411 0.041 Uiso 1 1 calc R
H27B H -0.4712 0.2632 0.6702 0.041 Uiso 1 1 calc R
H27C H -0.6651 0.2860 0.6972 0.041 Uiso 1 1 calc R
C28 C -0.55922(17) 0.32882(15) 0.79415(10) 0.0204(3) Uani 1 1 d .
H28A H -0.5416 0.4234 0.7705 0.024 Uiso 1 1 calc R
H28B H -0.4622 0.2955 0.8144 0.024 Uiso 1 1 calc R
C29 C 0.17677(19) 0.19547(15) 0.36440(10) 0.0225(3) Uani 1 1 d .
H29 H 0.1023 0.1572 0.4173 0.027 Uiso 1 1 calc R
C1A C -0.21888(18) 0.49312(15) 0.48155(10) 0.0199(3) Uani 1 1 d .
C1B C -0.84665(19) 0.51898(15) 0.80494(11) 0.0237(3) Uani 1 1 d .
H1BA H -0.8197 0.5753 0.8454 0.036 Uiso 1 1 calc R
H1BB H -0.9514 0.5488 0.7935 0.036 Uiso 1 1 calc R
H1BC H -0.7611 0.5252 0.7485 0.036 Uiso 1 1 calc R
C1C C -0.7985(2) 0.39206(16) 1.03125(11) 0.0276(4) Uani 1 1 d .
H1CA H -0.7751 0.4571 1.0675 0.041 Uiso 1 1 calc R
H1CB H -0.7972 0.3026 1.0629 0.041 Uiso 1 1 calc R
H1CC H -0.9063 0.4119 1.0208 0.041 Uiso 1 1 calc R
C1 C -0.60864(19) 0.10695(15) 0.95028(11) 0.0232(3) Uani 1 1 d .
H1A H -0.5943 0.1525 0.9994 0.035 Uiso 1 1 calc R
H1B H -0.5063 0.1084 0.9028 0.035 Uiso 1 1 calc R
H1C H -0.6387 0.0147 0.9724 0.035 Uiso 1 1 calc R
H1 H -0.399(3) 0.528(2) 0.5709(16) 0.058(7) Uiso 1 1 d .
H6 H -0.358(3) 0.721(2) 0.4750(15) 0.051(6) Uiso 1 1 d .
H4 H -1.216(3) 1.242(2) 0.8890(18) 0.056(7) Uiso 1 1 d .
H3 H 0.592(3) 0.141(2) 0.1512(17) 0.054(7) Uiso 1 1 d .

loop_
_atom_site_aniso_label
_atom_site_aniso_U_11
_atom_site_aniso_U_22
_atom_site_aniso_U_33
_atom_site_aniso_U_23
_atom_site_aniso_U_13
_atom_site_aniso_U_12
Cl1 0.0258(2) 0.0207(2) 0.0226(2) -0.01036(14) -0.00253(15) 0.00156(14)
O1 0.0247(6) 0.0233(6) 0.0233(6) -0.0075(4) -0.0002(5) 0.0031(4)
O2 0.0248(6) 0.0240(6) 0.0232(6) -0.0059(5) -0.0020(5) 0.0047(4)
O3 0.0275(6) 0.0220(6) 0.0263(6) -0.0101(5) -0.0001(5) 0.0070(5)
O4 0.0189(6) 0.0258(6) 0.0273(6) -0.0124(5) -0.0080(5) 0.0092(4)
O5 0.0231(6) 0.0230(6) 0.0231(5) -0.0095(4) -0.0028(4) 0.0018(4)
O6 0.0295(6) 0.0234(6) 0.0241(6) -0.0085(4) -0.0003(5) 0.0056(5)
N7 0.0143(6) 0.0166(6) 0.0194(6) -0.0068(5) -0.0055(5) 0.0028(4)
C8 0.0211(8) 0.0202(8) 0.0251(8) -0.0070(6) -0.0096(6) 0.0020(6)
C9 0.0125(7) 0.0222(7) 0.0254(8) -0.0115(6) -0.0066(6) 0.0024(5)
C10 0.0189(8) 0.0228(8) 0.0218(7) -0.0111(6) -0.0101(6) 0.0018(6)
C11 0.0184(8) 0.0208(7) 0.0246(8) -0.0104(6) -0.0061(6) 0.0003(6)
C12 0.0216(8) 0.0212(8) 0.0207(8) -0.0092(6) -0.0104(6) 0.0018(6)
C13 0.0223(8) 0.0212(8) 0.0239(8) -0.0092(6) -0.0088(6) 0.0034(6)
C14 0.0194(8) 0.0258(8) 0.0207(8) -0.0077(6) -0.0045(6) 0.0016(6)
C15 0.0196(8) 0.0241(8) 0.0208(7) -0.0076(6) -0.0059(6) 0.0011(6)
C16 0.0269(9) 0.0188(8) 0.0257(8) -0.0074(6) -0.0066(7) 0.0028(6)
C17 0.0223(8) 0.0208(8) 0.0244(8) -0.0066(6) -0.0068(6) 0.0034(6)
C18 0.0139(7) 0.0245(8) 0.0218(7) -0.0080(6) -0.0074(6) 0.0044(6)
C19 0.0206(8) 0.0229(8) 0.0220(8) -0.0110(6) -0.0058(6) 0.0000(6)
C20 0.0201(8) 0.0165(7) 0.0217(7) -0.0062(6) -0.0051(6) -0.0004(5)
C21 0.0190(8) 0.0233(8) 0.0234(8) -0.0120(6) -0.0072(6) 0.0029(6)
C22 0.0212(8) 0.0256(8) 0.0202(7) -0.0091(6) -0.0040(6) -0.0012(6)
C23 0.0248(8) 0.0211(8) 0.0257(8) -0.0090(6) -0.0064(7) 0.0028(6)
C24 0.0225(8) 0.0198(7) 0.0248(8) -0.0095(6) -0.0072(6) 0.0011(6)
C25 0.0221(8) 0.0202(7) 0.0243(8) -0.0057(6) -0.0088(6) 0.0017(6)
C26 0.0239(8) 0.0192(7) 0.0251(8) -0.0094(6) -0.0135(6) 0.0030(6)
C27 0.0293(9) 0.0292(9) 0.0219(8) -0.0082(7) -0.0009(7) 0.0036(7)
C28 0.0146(7) 0.0214(8) 0.0239(8) -0.0039(6) -0.0028(6) 0.0018(5)
C29 0.0219(8) 0.0256(8) 0.0201(7) -0.0083(6) -0.0036(6) -0.0001(6)
C1A 0.0187(8) 0.0232(8) 0.0211(8) -0.0104(6) -0.0075(6) 0.0002(6)
C1B 0.0214(8) 0.0257(8) 0.0252(8) -0.0053(6) -0.0088(6) 0.0084(6)
C1C 0.0356(9) 0.0272(8) 0.0237(8) -0.0125(7) -0.0119(7) 0.0098(7)
C1 0.0267(8) 0.0163(7) 0.0284(8) -0.0065(6) -0.0095(7) 0.0050(6)

loop_
_atom_type_symbol
_atom_type_description
_atom_type_scat_dispersion_real
_atom_type_scat_dispersion_imag
_atom_type_scat_source
C C 0.0181 0.0091 'International Tables Vol C Tables 4.2.6.8 and 6.1.1.4'
H H 0.0000 0.0000 'International Tables Vol C Tables 4.2.6.8 and 6.1.1.4'
Cl Cl 0.3639 0.7018 'International Tables Vol C Tables 4.2.6.8 and 6.1.1.4'
N N 0.0311 0.0180 'International Tables Vol C Tables 4.2.6.8 and 6.1.1.4'
O O 0.0492 0.0322 'International Tables Vol C Tables 4.2.6.8 and 6.1.1.4'

loop_
_geom_angle_atom_site_label_1
_geom_angle_atom_site_label_2
_geom_angle_atom_site_label_3
_geom_angle
C1A O1 H1 107.5(15)
C21 O3 H3 107.4(16)
C9 O4 H4 108.8(15)
C19 O6 H6 108.4(13)
C26 N7 C20 110.52(11)
C26 N7 C28 106.88(11)
C20 N7 C28 111.24(10)
C26 N7 C18 110.96(10)
C20 N7 C18 106.85(11)
C28 N7 C18 110.45(11)
C15 C8 C10 121.25(14)
C15 C8 H8 119.4
C10 C8 H8 119.4
O4 C9 C14 122.89(14)
O4 C9 C25 117.24(13)
C14 C9 C25 119.86(13)
C8 C10 C29 117.80(13)
C8 C10 C12 117.74(14)
C29 C10 C12 124.45(14)
C22 C11 C17 117.91(14)
C22 C11 C24 123.41(14)
C17 C11 C24 118.65(14)
C13 C12 C10 129.09(14)
C13 C12 H12 115.5
C10 C12 H12 115.5
C12 C13 C1A 119.39(14)
C12 C13 H13 120.3
C1A C13 H13 120.3
C17 C14 C9 120.12(14)
C17 C14 H14 119.9
C9 C14 H14 119.9
C8 C15 C21 119.99(14)
C8 C15 H15 120.0
C21 C15 H15 120.0
C29 C16 C21 119.53(14)
C29 C16 H16 120.2
C21 C16 H16 120.2
C14 C17 C11 121.09(14)
C14 C17 H17 119.5
C11 C17 H17 119.5
C1B C18 N7 114.96(12)
C1B C18 H18A 108.5
N7 C18 H18A 108.5
C1B C18 H18B 108.5
N7 C18 H18B 108.5
H18A C18 H18B 107.5
O5 C19 O6 123.03(13)
O5 C19 C23 124.28(14)
O6 C19 C23 112.68(13)
C1 C20 N7 114.39(12)
C1 C20 H20A 108.7
N7 C20 H20A 108.7
C1 C20 H20B 108.7
N7 C20 H20B 108.7
H20A C20 H20B 107.6
O3 C21 C15 122.27(14)
O3 C21 C16 117.88(13)
C15 C21 C16 119.84(13)
C25 C22 C11 121.59(14)
C25 C22 H22 119.2
C11 C22 H22 119.2
C24 C23 C19 121.07(15)
C24 C23 H23 119.5
C19 C23 H23 119.5
C23 C24 C11 126.79(15)
C23 C24 H24 116.6
C11 C24 H24 116.6
C22 C25 C9 119.38(14)
C22 C25 H25 120.3
C9 C25 H25 120.3
C1C C26 N7 114.61(12)
C1C C26 H26A 108.6
N7 C26 H26A 108.6
C1C C26 H26B 108.6
N7 C26 H26B 108.6
H26A C26 H26B 107.6
C28 C27 H27A 109.5
C28 C27 H27B 109.5
H27A C27 H27B 109.5
C28 C27 H27C 109.5
H27A C27 H27C 109.5
H27B C27 H27C 109.5
C27 C28 N7 114.85(12)
C27 C28 H28A 108.6
N7 C28 H28A 108.6
C27 C28 H28B 108.6
N7 C28 H28B 108.6
H28A C28 H28B 107.5
C16 C29 C10 121.59(14)
C16 C29 H29 119.2
C10 C29 H29 119.2
O2 C1A O1 123.12(13)
O2 C1A C13 123.30(14)
O1 C1A C13 113.58(13)
C18 C1B H1BA 109.5
C18 C1B H1BB 109.5
H1BA C1B H1BB 109.5
C18 C1B H1BC 109.5
H1BA C1B H1BC 109.5
H1BB C1B H1BC 109.5
C26 C1C H1CA 109.5
C26 C1C H1CB 109.5
H1CA C1C H1CB 109.5
C26 C1C H1CC 109.5
H1CA C1C H1CC 109.5
H1CB C1C H1CC 109.5
C20 C1 H1A 109.5
C20 C1 H1B 109.5
H1A C1 H1B 109.5
C20 C1 H1C 109.5
H1A C1 H1C 109.5
H1B C1 H1C 109.5

loop_
_geom_bond_atom_site_label_1
_geom_bond_atom_site_label_2
_geom_bond_distance
O1 C1A 1.3161(19)
O1 H1 0.93(3)
O2 C1A 1.2281(19)
O3 C21 1.3562(18)
O3 H3 0.88(3)
O4 C9 1.3658(18)
O4 H4 0.91(3)
O5 C19 1.2338(19)
O6 C19 1.3160(19)
O6 H6 0.97(2)
N7 C26 1.5170(18)
N7 C20 1.5182(18)
N7 C28 1.5203(19)
N7 C18 1.5208(17)
C8 C15 1.383(2)
C8 C10 1.398(2)
C8 H8 0.9500
C9 C14 1.386(2)
C9 C25 1.395(2)
C10 C29 1.399(2)
C10 C12 1.454(2)
C11 C22 1.395(2)
C11 C17 1.396(2)
C11 C24 1.463(2)
C12 C13 1.334(2)
C12 H12 0.9500
C13 C1A 1.473(2)
C13 H13 0.9500
C14 C17 1.382(2)
C14 H14 0.9500
C15 C21 1.389(2)
C15 H15 0.9500
C16 C29 1.381(2)
C16 C21 1.396(2)
C16 H16 0.9500
C17 H17 0.9500
C18 C1B 1.515(2)
C18 H18A 0.9900
C18 H18B 0.9900
C19 C23 1.469(2)
C20 C1 1.516(2)
C20 H20A 0.9900
C20 H20B 0.9900
C22 C25 1.383(2)
C22 H22 0.9500
C23 C24 1.330(2)
C23 H23 0.9500
C24 H24 0.9500
C25 H25 0.9500
C26 C1C 1.511(2)
C26 H26A 0.9900
C26 H26B 0.9900
C27 C28 1.513(2)
C27 H27A 0.9800
C27 H27B 0.9800
C27 H27C 0.9800
C28 H28A 0.9900
C28 H28B 0.9900
C29 H29 0.9500
C1B H1BA 0.9800
C1B H1BB 0.9800
C1B H1BC 0.9800
C1C H1CA 0.9800
C1C H1CB 0.9800
C1C H1CC 0.9800
C1 H1A 0.9800
C1 H1B 0.9800
C1 H1C 0.9800

loop_
_geom_hbond_atom_site_label_D
_geom_hbond_atom_site_label_H
_geom_hbond_atom_site_label_A
_geom_hbond_distance_DH
_geom_hbond_distance_HA
_geom_hbond_distance_DA
_geom_hbond_angle_DHA
_geom_hbond_site_symmetry_A
O1 H1 O5 0.93(3) 1.73(3) 2.6584(15) 174(2) .
O3 H3 Cl1 0.88(3) 2.25(3) 3.1209(13) 175(2) 2_566
O4 H4 Cl1 0.91(3) 2.14(3) 3.0395(13) 170(2) 2_377
O6 H6 O2 0.97(2) 1.65(2) 2.6155(15) 173(2) .
C28 H28B O4 0.99 2.31 3.2736(18) 164.9 1_645
